data_1513983
loop_
_publ_author_name
'Sato, K.'
'Poojary, D. M.'
'Clearfield, A.'
'Kohno, M.'
'Inoue, Y.'

_publ_section_title
;
 The surface structure of the proton-exchanged lithium manganese oxide
 spinels and their lithium-ion sieve properties
;
_journal_coden_ASTM JSSCBI
_journal_name_full 'Journal of Solid State Chemistry'
_journal_page_first 84
_journal_page_last 93
_journal_paper_doi 10.1006/jssc.1997.7348
_journal_volume 131
_journal_year 1997
_chemical_formula_structural 'Li1.13 Mn2 O4'
_chemical_formula_sum 'Li1.13 Mn2 O4'
_chemical_name_systematic 'Lithium Manganese Oxide (1.13/2/4)'
_space_group_IT_number 70
_symmetry_Int_Tables_number 70
_symmetry_space_group_name_Hall '-F 2uv 2vw'
_symmetry_space_group_name_H-M 'F d d d :2'
_audit_creation_date 1999/01/19
_cell_angle_alpha 90.
_cell_angle_beta 90.
_cell_angle_gamma 90.
_cell_formula_units_Z 8
_cell_length_a 8.2692(4)
_cell_length_b 8.2468(4)
_cell_length_c 8.2205(3)
_cell_volume 560.59(4)
_refine_ls_R_factor_all 0.04
_cod_data_source_file 'data_LiMn2O4melanie084842.cif'
_cod_data_source_block /var/www/cod/tmp/uploads/1395764402.97-D290F29E9218B844.cif
_cod_original_cell_volume 560.59
_cod_original_sg_symbol_H-M 'F d d d Z'
_cod_database_code 1513983

loop_
_symmetry_equiv_pos_site_id
_symmetry_equiv_pos_as_xyz
1 'x+3/4, y+3/4, -z'
2 'x+3/4, -y, z+3/4'
3 '-x, y+3/4, z+3/4'
4 '-x, -y, -z'
5 '-x+1/4, -y+1/4, z'
6 '-x+1/4, y, -z+1/4'
7 'x, -y+1/4, -z+1/4'
8 'x, y, z'
9 'x+3/4, y+1/4, -z+1/2'
10 'x+1/4, y+3/4, -z+1/2'
11 'x+1/4, y+1/4, -z'
12 'x+3/4, -y+1/2, z+1/4'
13 'x+1/4, -y, z+1/4'
14 'x+1/4, -y+1/2, z+3/4'
15 '-x, y+1/4, z+1/4'
16 '-x+1/2, y+3/4, z+1/4'
17 '-x+1/2, y+1/4, z+3/4'
18 '-x, -y+1/2, -z+1/2'
19 '-x+1/2, -y, -z+1/2'
20 '-x+1/2, -y+1/2, -z'
21 '-x+1/4, -y+3/4, z+1/2'
22 '-x+3/4, -y+1/4, z+1/2'
23 '-x+3/4, -y+3/4, z'
24 '-x+1/4, y+1/2, -z+3/4'
25 '-x+3/4, y, -z+3/4'
26 '-x+3/4, y+1/2, -z+1/4'
27 'x, -y+3/4, -z+3/4'
28 'x+1/2, -y+1/4, -z+3/4'
29 'x+1/2, -y+3/4, -z+1/4'
30 'x, y+1/2, z+1/2'
31 'x+1/2, y, z+1/2'
32 'x+1/2, y+1/2, z'

loop_
_atom_site_label
_atom_site_type_symbol
_atom_site_symmetry_multiplicity
_atom_site_Wyckoff_symbol
_atom_site_fract_x
_atom_site_fract_y
_atom_site_fract_z
_atom_site_occupancy
_atom_site_attached_hydrogens
_atom_site_B_iso_or_equiv
Li1 Li1+ 8 a 0.125 0.125 0.125 1.13(2) 0 1.4(1)
Mn1 Mn3.435+ 16 d 0.5 0.5 0.5 1. 0 2.6(3)
O1 O2- 32 h 0.257(1) 0.267(1) 0.258(1) 1. 0 1.2(2)

loop_
_atom_type_symbol
_atom_type_oxidation_number
Li1+ 1
Mn3.435+ 3.435
O2- -2
